data_2214993
loop_
_publ_author_name
'Ko\,sar, Ba\,sak'
'Karaarslan, Muhsin'
'Demircan, Ayd\?in'
'B\"uy\"ukg\"ung\"or, Orhan'

_publ_section_title
;
 3a-Bromoperhydro-2,6a-epoxyoxireno[<i>e</i>][2]benzofuran
;
_journal_coeditor_code BT2437
_journal_issue 9
_journal_name_full 'Acta Crystallographica Section E'
_journal_page_first o3691
_journal_page_last o3691
_journal_paper_doi 10.1107/S1600536807037233
_journal_volume 63
_journal_year 2007
_chemical_formula_iupac 'C8 H9 Br O3'
_chemical_formula_moiety 'C8 H9 Br O3'
_chemical_formula_sum 'C8 H9 Br O3'
_chemical_formula_weight 233.06
_chemical_name_systematic
;
3a-Bromoperhydro-2,6a-epoxyoxireno[e][2]benzofuran
;
_space_group_IT_number 92
_symmetry_cell_setting tetragonal
_symmetry_space_group_name_Hall 'P 4abw 2nw'
_symmetry_space_group_name_H-M 'P 41 21 2'
_atom_sites_solution_hydrogens geom
_atom_sites_solution_primary direct
_atom_sites_solution_secondary difmap
_cell_angle_alpha 90.00
_cell_angle_beta 90.00
_cell_angle_gamma 90.00
_cell_formula_units_Z 8
_cell_length_a 7.9963(8)
_cell_length_b 7.9963(8)
_cell_length_c 25.793(4)
_cell_measurement_reflns_used 8780
_cell_measurement_temperature 293(2)
_cell_measurement_theta_max 25.04
_cell_measurement_theta_min 2.55
_cell_volume 1649.2(3)
_computing_cell_refinement X-AREA
_computing_data_collection 'X-AREA (Stoe & Cie, 2002)'
_computing_data_reduction 'X-RED (Stoe & Cie, 2002)'
_computing_molecular_graphics 'ORTEP-3 for Windows (Farrugia, 1997)'
_computing_publication_material 'WinGX (Farrugia, 1999)'
_computing_structure_refinement 'SHELXL97 (Sheldrick, 1997)'
_computing_structure_solution 'SHELXS97 (Sheldrick, 1997)'
_diffrn_ambient_temperature 293(2)
_diffrn_detector_area_resol_mean 6.67
_diffrn_measured_fraction_theta_full 0.977
_diffrn_measured_fraction_theta_max 0.977
_diffrn_measurement_device_type 'Stoe IPDS 2'
_diffrn_measurement_method \w
_diffrn_radiation_monochromator graphite
_diffrn_radiation_source 'fine-focus sealed tube'
_diffrn_radiation_type MoK\a
_diffrn_radiation_wavelength 0.71073
_diffrn_reflns_av_R_equivalents 0.1427
_diffrn_reflns_av_sigmaI/netI 0.0836
_diffrn_reflns_limit_h_max 9
_diffrn_reflns_limit_h_min -9
_diffrn_reflns_limit_k_max 8
_diffrn_reflns_limit_k_min -9
_diffrn_reflns_limit_l_max 30
_diffrn_reflns_limit_l_min -19
_diffrn_reflns_number 5824
_diffrn_reflns_theta_full 24.94
_diffrn_reflns_theta_max 24.94
_diffrn_reflns_theta_min 2.67
_diffrn_standards_decay_% <2
_exptl_absorpt_coefficient_mu 4.945
_exptl_absorpt_correction_T_max 0.1571
_exptl_absorpt_correction_T_min 0.0594
_exptl_absorpt_correction_type integration
_exptl_absorpt_process_details '(X-RED; Stoe & Cie, 2002)'
_exptl_crystal_colour colourless
_exptl_crystal_density_diffrn 1.877
_exptl_crystal_density_method 'not measured'
_exptl_crystal_description block
_exptl_crystal_F_000 928
_exptl_crystal_size_max 0.78
_exptl_crystal_size_mid 0.65
_exptl_crystal_size_min 0.46
_refine_diff_density_max 0.420
_refine_diff_density_min -0.290
_refine_ls_abs_structure_details 'Flack (1983), with 522 Friedel pairs'
_refine_ls_abs_structure_Flack 0.34(3)
_refine_ls_extinction_method none
_refine_ls_goodness_of_fit_ref 1.017
_refine_ls_hydrogen_treatment constr
_refine_ls_matrix_type full
_refine_ls_number_parameters 110
_refine_ls_number_reflns 1426
_refine_ls_number_restraints 0
_refine_ls_restrained_S_all 1.017
_refine_ls_R_factor_all 0.0626
_refine_ls_R_factor_gt 0.0452
_refine_ls_shift/su_max 0.000
_refine_ls_shift/su_mean 0.000
_refine_ls_structure_factor_coef Fsqd
_refine_ls_weighting_details 'calc w = 1/[\s^2^(Fo^2^)+(0.0436P)^2^] where P=(Fo^2^+2Fc^2^)/3'
_refine_ls_weighting_scheme calc
_refine_ls_wR_factor_gt 0.0971
_refine_ls_wR_factor_ref 0.1102
_reflns_number_gt 1117
_reflns_number_total 1426
_reflns_threshold_expression I>2\s(I)
_cod_data_source_file bt2437.cif
_cod_data_source_block I
_cod_database_code 2214993
_cod_database_fobs_code 2214993

loop_
_symmetry_equiv_pos_as_xyz
'x, y, z'
'x+1/2, -y+1/2, -z+3/4'
'-x, -y, z+1/2'
'-x+1/2, y+1/2, -z+1/4'
'y, x, -z'
'y+1/2, -x+1/2, z+3/4'
'-y+1/2, x+1/2, z+1/4'
'-y, -x, -z+1/2'

loop_
_atom_site_type_symbol
_atom_site_label
_atom_site_fract_x
_atom_site_fract_y
_atom_site_fract_z
_atom_site_U_iso_or_equiv
_atom_site_adp_type
_atom_site_calc_flag
_atom_site_refinement_flags
_atom_site_occupancy
C C1 0.6184(11) -0.2846(8) 0.3165(3) 0.070(2) Uani d . 1
H H1A 0.7033 -0.3242 0.3403 0.084 Uiso calc R 1
H H1B 0.5265 -0.3638 0.3162 0.084 Uiso calc R 1
C C2 0.5583(8) -0.1138(7) 0.3317(2) 0.0528(15) Uani d . 1
C C3 0.5627(7) -0.0588(8) 0.3896(2) 0.0568(16) Uani d . 1
H H3A 0.4592 -0.0055 0.4001 0.068 Uiso calc R 1
H H3B 0.5866 -0.1519 0.4125 0.068 Uiso calc R 1
C C4 0.7069(8) 0.0648(9) 0.3875(3) 0.0639(19) Uani d . 1
H H4 0.7611 0.0845 0.4210 0.077 Uiso calc R 1
C C5 0.6421(9) 0.2222(9) 0.3614(3) 0.0602(16) Uani d . 1
H H5 0.5544 0.2908 0.3773 0.072 Uiso calc R 1
C C6 0.6362(8) 0.1761(8) 0.3068(2) 0.0570(16) Uani d . 1
H H6 0.5440 0.2119 0.2844 0.068 Uiso calc R 1
C C7 0.6960(7) -0.0041(8) 0.3073(2) 0.0516(15) Uani d . 1
C C8 0.7576(10) -0.1007(9) 0.2614(3) 0.071(2) Uani d . 1
H H8A 0.7220 -0.0478 0.2294 0.085 Uiso calc R 1
H H8B 0.8787 -0.1071 0.2616 0.085 Uiso calc R 1
O O1 0.6858(7) -0.2648(6) 0.26597(18) 0.0793(15) Uani d . 1
O O2 0.7611(6) 0.2926(6) 0.3246(2) 0.0738(14) Uani d . 1
O O3 0.8157(5) -0.0030(6) 0.34874(18) 0.0660(13) Uani d . 1
Br Br1 0.34058(9) -0.07413(11) 0.29948(3) 0.0739(3) Uani d . 1

loop_
_atom_site_aniso_label
_atom_site_aniso_U_11
_atom_site_aniso_U_22
_atom_site_aniso_U_33
_atom_site_aniso_U_12
_atom_site_aniso_U_13
_atom_site_aniso_U_23
C1 0.092(6) 0.059(4) 0.058(4) 0.005(4) -0.003(4) 0.007(3)
C2 0.055(3) 0.057(3) 0.047(3) 0.006(4) -0.005(3) 0.007(3)
C3 0.057(4) 0.074(4) 0.039(3) 0.014(4) 0.003(3) 0.005(3)
C4 0.062(4) 0.086(5) 0.044(4) 0.001(4) -0.003(3) -0.016(4)
C5 0.060(4) 0.065(4) 0.055(4) -0.003(4) 0.001(3) -0.014(3)
C6 0.054(4) 0.058(4) 0.060(4) -0.010(3) -0.001(3) 0.005(3)
C7 0.053(3) 0.060(4) 0.042(3) 0.000(3) 0.003(3) -0.009(3)
C8 0.086(5) 0.069(4) 0.058(4) -0.004(5) 0.015(4) -0.016(4)
O1 0.106(4) 0.067(3) 0.065(3) -0.003(3) 0.022(3) -0.014(3)
O2 0.075(3) 0.070(3) 0.076(3) -0.022(3) 0.011(3) -0.017(3)
O3 0.052(2) 0.089(3) 0.057(3) 0.010(3) -0.002(2) -0.013(2)
Br1 0.0620(4) 0.0834(6) 0.0764(5) -0.0113(4) -0.0173(4) 0.0136(4)

loop_
_atom_type_symbol
_atom_type_description
_atom_type_scat_dispersion_real
_atom_type_scat_dispersion_imag
_atom_type_scat_source
C C 0.0033 0.0016 'International Tables Vol C Tables 4.2.6.8 and 6.1.1.4'
H H 0.0000 0.0000 'International Tables Vol C Tables 4.2.6.8 and 6.1.1.4'
O O 0.0106 0.0060 'International Tables Vol C Tables 4.2.6.8 and 6.1.1.4'
Br Br -0.2901 2.4595 'International Tables Vol C Tables 4.2.6.8 and 6.1.1.4'

loop_
_geom_angle_atom_site_label_1
_geom_angle_atom_site_label_2
_geom_angle_atom_site_label_3
_geom_angle
O1 C1 C2 105.1(5)
O1 C1 H1A 110.7
C2 C1 H1A 110.7
O1 C1 H1B 110.7
C2 C1 H1B 110.7
H1A C1 H1B 108.8
C1 C2 C7 100.5(5)
C1 C2 C3 120.1(5)
C7 C2 C3 102.4(5)
C1 C2 Br1 108.7(5)
C7 C2 Br1 111.7(4)
C3 C2 Br1 112.5(4)
C4 C3 C2 99.6(5)
C4 C3 H3A 111.9
C2 C3 H3A 111.9
C4 C3 H3B 111.9
C2 C3 H3B 111.9
H3A C3 H3B 109.6
O3 C4 C5 102.3(6)
O3 C4 C3 103.9(5)
C5 C4 C3 107.2(5)
O3 C4 H4 114.1
C5 C4 H4 114.1
C3 C4 H4 114.1
C6 C5 O2 59.2(4)
C6 C5 C4 103.3(6)
O2 C5 C4 112.7(6)
C6 C5 H5 121.6
O2 C5 H5 121.6
C4 C5 H5 121.6
O2 C6 C5 60.4(4)
O2 C6 C7 113.1(5)
C5 C6 C7 102.8(5)
O2 C6 H6 121.4
C5 C6 H6 121.4
C7 C6 H6 121.4
O3 C7 C8 111.9(6)
O3 C7 C6 102.2(5)
C8 C7 C6 125.9(6)
O3 C7 C2 100.1(5)
C8 C7 C2 105.3(5)
C6 C7 C2 108.6(5)
O1 C8 C7 105.9(6)
O1 C8 H8A 110.5
C7 C8 H8A 110.5
O1 C8 H8B 110.5
C7 C8 H8B 110.5
H8A C8 H8B 108.7
C1 O1 C8 109.2(5)
C6 O2 C5 60.4(4)
C4 O3 C7 96.7(4)

loop_
_geom_bond_atom_site_label_1
_geom_bond_atom_site_label_2
_geom_bond_distance
C1 O1 1.418(8)
C1 C2 1.501(9)
C1 H1A 0.9700
C1 H1B 0.9700
C2 C7 1.542(9)
C2 C3 1.556(8)
C2 Br1 1.956(6)
C3 C4 1.519(8)
C3 H3A 0.9700
C3 H3B 0.9700
C4 O3 1.431(7)
C4 C5 1.518(10)
C4 H4 0.9800
C5 C6 1.458(9)
C5 O2 1.459(9)
C5 H5 0.9800
C6 O2 1.441(8)
C6 C7 1.518(9)
C6 H6 0.9800
C7 O3 1.435(7)
C7 C8 1.498(9)
C8 O1 1.437(9)
C8 H8A 0.9700
C8 H8B 0.9700

loop_
_geom_torsion_atom_site_label_1
_geom_torsion_atom_site_label_2
_geom_torsion_atom_site_label_3
_geom_torsion_atom_site_label_4
_geom_torsion
O1 C1 C2 C7 -37.0(7)
O1 C1 C2 C3 -148.2(6)
O1 C1 C2 Br1 80.3(6)
C1 C2 C3 C4 107.5(7)
C7 C2 C3 C4 -2.6(6)
Br1 C2 C3 C4 -122.6(5)
C2 C3 C4 O3 -33.0(6)
C2 C3 C4 C5 74.8(6)
O3 C4 C5 C6 32.7(6)
C3 C4 C5 C6 -76.2(6)
O3 C4 C5 O2 -29.1(7)
C3 C4 C5 O2 -138.1(5)
C4 C5 C6 O2 -108.7(6)
O2 C5 C6 C7 109.5(5)
C4 C5 C6 C7 0.8(6)
O2 C6 C7 O3 29.0(6)
C5 C6 C7 O3 -34.1(6)
O2 C6 C7 C8 -99.9(7)
C5 C6 C7 C8 -162.9(6)
O2 C6 C7 C2 134.1(5)
C5 C6 C7 C2 71.1(6)
C1 C2 C7 O3 -87.4(5)
C3 C2 C7 O3 36.9(6)
Br1 C2 C7 O3 157.5(4)
C1 C2 C7 C8 28.8(7)
C3 C2 C7 C8 153.1(6)
Br1 C2 C7 C8 -86.3(6)
C1 C2 C7 C6 166.0(5)
C3 C2 C7 C6 -69.7(6)
Br1 C2 C7 C6 50.9(6)
O3 C7 C8 O1 97.0(7)
C6 C7 C8 O1 -138.2(6)
C2 C7 C8 O1 -10.8(8)
C2 C1 O1 C8 32.6(8)
C7 C8 O1 C1 -13.2(8)
C7 C6 O2 C5 -91.9(6)
C4 C5 O2 C6 92.3(6)
C5 C4 O3 C7 -53.5(6)
C3 C4 O3 C7 58.0(6)
C8 C7 O3 C4 -168.7(6)
C6 C7 O3 C4 54.1(5)
C2 C7 O3 C4 -57.6(5)

loop_
_cod_related_entry_id
_cod_related_entry_database
_cod_related_entry_code
1 ChemSpider 30655308
